data_1518069
loop_
_publ_author_name
'Ueno, F.'
'Ziebeck, K.'
'Mattausch, Hj.'
'Simon, A.'

_publ_section_title
;
 The crystal structure of TbClD0.8
;
_journal_name_full 'Revue de Chimie Minerale'
_journal_page_first 804
_journal_page_last 808
_journal_volume 21
_journal_year 1984
_chemical_formula_sum 'Cl D0.8 Tb'
_chemical_formula_weight 195.978
_space_group_IT_number 166
_symmetry_cell_setting trigonal
_symmetry_Int_Tables_number 166
_symmetry_space_group_name_Hall '-R 3 2"'
_symmetry_space_group_name_H-M 'R -3 m :H'
_cell_angle_alpha 90
_cell_angle_beta 90
_cell_angle_gamma 120
_cell_formula_units_Z 6
_cell_length_a 3.7800(5)
_cell_length_b 3.7800(5)
_cell_length_c 27.494(4)
_cell_volume 340.21(8)
_diffrn_ambient_temperature 293
_diffrn_radiation_type neutron
_diffrn_radiation_wavelength 1.909
_diffrn_source neutron
_exptl_crystal_density_diffrn 5.74
_refine_ls_number_reflns 51
_refine_ls_R_factor_gt 0.10
_cod_data_source_file RCM-1984-21-804-808.cif
_cod_data_source_block TbClD0.8
_cod_original_cell_volume 340.21(12)
_cod_original_sg_symbol_H-M 'R -3 m'
_cod_database_code 1518069

loop_
_symmetry_equiv_pos_site_id
_symmetry_equiv_pos_as_xyz
1 x,y,z
2 -y,x-y,z
3 -x+y,-x,z
4 y,x,-z
5 -x,-x+y,-z
6 x-y,-y,-z
7 -x,-y,-z
8 y,-x+y,-z
9 x-y,x,-z
10 -y,-x,z
11 x,x-y,z
12 -x+y,y,z
13 1/3+x,2/3+y,2/3+z
14 1/3-y,2/3+x-y,2/3+z
15 1/3-x+y,2/3-x,2/3+z
16 1/3+y,2/3+x,2/3-z
17 1/3-x,2/3-x+y,2/3-z
18 1/3+x-y,2/3-y,2/3-z
19 1/3-x,2/3-y,2/3-z
20 1/3+y,2/3-x+y,2/3-z
21 1/3+x-y,2/3+x,2/3-z
22 1/3-y,2/3-x,2/3+z
23 1/3+x,2/3+x-y,2/3+z
24 1/3-x+y,2/3+y,2/3+z
25 2/3+x,1/3+y,1/3+z
26 2/3-y,1/3+x-y,1/3+z
27 2/3-x+y,1/3-x,1/3+z
28 2/3+y,1/3+x,1/3-z
29 2/3-x,1/3-x+y,1/3-z
30 2/3+x-y,1/3-y,1/3-z
31 2/3-x,1/3-y,1/3-z
32 2/3+y,1/3-x+y,1/3-z
33 2/3+x-y,1/3+x,1/3-z
34 2/3-y,1/3-x,1/3+z
35 2/3+x,1/3+x-y,1/3+z
36 2/3-x+y,1/3+y,1/3+z

loop_
_atom_site_label
_atom_site_type_symbol
_atom_site_thermal_displace_type
_atom_site_fract_x
_atom_site_fract_y
_atom_site_fract_z
_atom_site_occupancy
_atom_site_U_iso_or_equiv
Tb Tb Uiso 0.00000 0.00000 0.21690(10) 1.000 0.0094(13)
Cl Cl Uiso 0.00000 0.00000 0.38670(10) 1.000 0.0108(11)
D D Uiso 0.00000 0.00000 0.1358(3) 0.800 0.017(3)

loop_
_geom_angle_atom_site_label_1
_geom_angle_atom_site_label_2
_geom_angle_atom_site_label_3
_geom_angle
_geom_angle_site_symmetry_1
_geom_angle_site_symmetry_3
_geom_angle_publ_flag
Cl Tb Cl 85.38(8) 16_445 16_545 yes
Cl Tb Cl 85.38(8) 16_445 16_555 yes
Cl Tb Cl 85.38(8) 16_545 16_555 yes
Cl Tb D 155.3(2) 16_555 28_445 yes
Cl Tb D 76.55(15) 16_555 28_455 yes
Cl Tb D 76.55(15) 16_555 28_555 yes
Cl Tb D 128.47(6) 16_445 . yes
Cl Tb D 128.47(6) 16_545 . yes
Cl Tb D 128.47(6) 16_555 . yes
D Tb D 76.3(2) . 28_445 yes
D Tb D 76.3(2) . 28_455 yes
D Tb D 76.3(2) . 28_555 yes
Cl Tb D 76.55(15) 16_445 28_445 yes
Cl Tb D 76.55(15) 16_445 28_455 yes
Cl Tb D 155.3(2) 16_445 28_555 yes
Cl Tb D 76.55(15) 16_545 28_445 yes
Cl Tb D 155.3(2) 16_545 28_455 yes
Cl Tb D 76.55(15) 16_545 28_555 yes
D Tb D 114.55(12) 28_445 28_455 yes
D Tb D 114.55(12) 28_445 28_555 yes
D Tb D 114.55(12) 28_455 28_555 yes
Tb Cl Tb 85.38(8) 16_445 16_545 yes
Tb Cl Tb 85.38(8) 16_445 16_555 yes
Tb Cl Tb 85.38(8) 16_545 16_555 yes

loop_
_geom_bond_atom_site_label_1
_geom_bond_atom_site_label_2
_geom_bond_distance
_geom_bond_site_symmetry_2
_geom_bond_publ_flag
Tb Cl 2.787(2) 16_445 yes
Tb Cl 2.787(2) 16_545 yes
Tb Cl 2.787(2) 16_555 yes
Tb D 2.230(9) . yes
Tb D 2.247(2) 28_445 yes
Tb D 2.247(2) 28_455 yes
Tb D 2.247(2) 28_555 yes
